data_4311077
loop_
_publ_author_name
'Qiao-Hua Wei'
'Gang-Qiang Yin'
'Li-Yi Zhang'
'Lin-Xi Shi'
'Zong-Wan Mao'
'Zhong-Ning Chen'

_publ_contact_author
;
Zhong-Ning Chen
Fujian Institute of Research on the Structure of Matter, 
Chinese Academy of Sciences, Fuzhou, Fujian 350002, China.
;
_publ_contact_author_email '  czn@ms.fjirsm.ac.cn '
_publ_section_title
;
 Luminescent AgI-CuI Heterometallic Hexa-, Octa-, and Hexadecanuclear
 Alkynyl Complexes
;
_journal_name_full 'Inorganic Chemistry'
_journal_page_first 3484
_journal_page_last 3491
_journal_paper_doi 10.1021/ic0499244
_journal_volume 43
_journal_year 2004
_chemical_formula_sum 'C132 H110 Ag4 Cl2 Cu2 N6 O8 P8'
_chemical_formula_weight 2785.48
_chemical_name_systematic
;
 ?
;
_space_group_IT_number 15
_symmetry_cell_setting monoclinic
_symmetry_space_group_name_Hall '-C 2yc'
_symmetry_space_group_name_H-M 'C 1 2/c 1'
_atom_sites_solution_hydrogens geom
_atom_sites_solution_primary direct
_atom_sites_solution_secondary difmap
_audit_creation_method SHELXL-97
_cell_angle_alpha 90.00
_cell_angle_beta 107.98
_cell_angle_gamma 90.00
_cell_formula_units_Z 8
_cell_length_a 54.4811(2)
_cell_length_b 16.0616(3)
_cell_length_c 30.1341(5)
_cell_measurement_reflns_used 6120
_cell_measurement_temperature 293(2)
_cell_measurement_theta_max 22.50
_cell_measurement_theta_min .79
_cell_volume 25081.2(6)
_computing_cell_refinement 'Siemens SMART & SAINT'
_computing_data_collection 'Siemens SMART'
_computing_data_reduction 'Siemens XPREP'
_computing_molecular_graphics 'Bruker SHELXTL'
_computing_publication_material 'Bruker SHELXTL'
_computing_structure_refinement 'Siemens SHELXTL'
_computing_structure_solution 'Siemens SHELXTL'
_diffrn_ambient_temperature 293(2)
_diffrn_measured_fraction_theta_full 1.000
_diffrn_measured_fraction_theta_max 1.000
_diffrn_measurement_device_type 'Siemens SMART CCD'
_diffrn_measurement_method 'phi and omega scans'
_diffrn_radiation_monochromator graphite
_diffrn_radiation_source 'fine-focus sealed tube'
_diffrn_radiation_type MoK\a
_diffrn_radiation_wavelength 0.71073
_diffrn_reflns_av_R_equivalents 0.0554
_diffrn_reflns_av_sigmaI/netI 0.0631
_diffrn_reflns_limit_h_max 58
_diffrn_reflns_limit_h_min -29
_diffrn_reflns_limit_k_max 14
_diffrn_reflns_limit_k_min -17
_diffrn_reflns_limit_l_max 25
_diffrn_reflns_limit_l_min -32
_diffrn_reflns_number 31670
_diffrn_reflns_theta_full 22.50
_diffrn_reflns_theta_max 22.50
_diffrn_reflns_theta_min 0.79
_diffrn_standards_decay_% 0
_diffrn_standards_interval_count 0
_diffrn_standards_interval_time .
_diffrn_standards_number 0
_exptl_absorpt_coefficient_mu 1.148
_exptl_absorpt_correction_T_max 1.0000
_exptl_absorpt_correction_T_min .7357
_exptl_absorpt_correction_type empirical
_exptl_absorpt_process_details 'SADABS (Sheldrick, 1996)'
_exptl_crystal_colour 'pale yellow'
_exptl_crystal_density_diffrn 1.475
_exptl_crystal_density_method 'not measured'
_exptl_crystal_description prism
_exptl_crystal_F_000 11264
_exptl_crystal_size_max .86
_exptl_crystal_size_mid .56
_exptl_crystal_size_min .46
_refine_diff_density_max 1.341
_refine_diff_density_min -1.644
_refine_diff_density_rms 0.207
_refine_ls_extinction_method none
_refine_ls_goodness_of_fit_ref 1.262
_refine_ls_hydrogen_treatment mixed
_refine_ls_matrix_type full
_refine_ls_number_parameters 1476
_refine_ls_number_reflns 16408
_refine_ls_number_restraints 30
_refine_ls_restrained_S_all 1.263
_refine_ls_R_factor_all 0.1214
_refine_ls_R_factor_gt 0.0760
_refine_ls_shift/su_max 0.001
_refine_ls_shift/su_mean 0.000
_refine_ls_structure_factor_coef Fsqd
_refine_ls_weighting_details 'calc w=1/[\s^2^(Fo^2^)+(0.0671P)^2^+328.2411P] where P=(Fo^2^+2Fc^2^)/3'
_refine_ls_weighting_scheme calc
_refine_ls_wR_factor_gt 0.1762
_refine_ls_wR_factor_ref 0.2178
_reflns_number_gt 11370
_reflns_number_total 16408
_reflns_threshold_expression >2sigma(I)
_cod_data_source_file ic0499244si20040118_090610_1.cif
_cod_data_source_block 1(Compound1)
_cod_depositor_comments
;
The following automatic conversions were performed:
'_symmetry_cell_setting' value 'Monoclinic' changed to 'monoclinic'
according to '/home/saulius/struct/CIF-dictionaries/cif_core.dic'
dictionary named 'cif_core.dic' version 2.4.1 from 2010-06-29.

Automatic conversion script
Id: cif_fix_enum 1527 2010-12-29 10:47:43Z saulius 
;
_cod_original_cell_volume 25081.1(6)
_cod_database_code 4311077

loop_
_symmetry_equiv_pos_as_xyz
'x, y, z'
'-x, y, -z+1/2'
'x+1/2, y+1/2, z'
'-x+1/2, y+1/2, -z+1/2'
'-x, -y, -z'
'x, -y, z-1/2'
'-x+1/2, -y+1/2, -z'
'x+1/2, -y+1/2, z-1/2'

loop_
_atom_site_label
_atom_site_type_symbol
_atom_site_fract_x
_atom_site_fract_y
_atom_site_fract_z
_atom_site_U_iso_or_equiv
_atom_site_adp_type
_atom_site_occupancy
_atom_site_symmetry_multiplicity
_atom_site_calc_flag
_atom_site_refinement_flags
_atom_site_disorder_assembly
_atom_site_disorder_group
Ag1 Ag 0.090461(18) 1.24251(6) 0.12166(3) 0.0573(3) Uani 1 1 d . . .
Ag2 Ag 0.125324(19) 1.15242(6) 0.20773(4) 0.0630(3) Uani 1 1 d . . .
Ag3 Ag 0.174195(16) 1.30825(6) 0.34062(3) 0.0513(3) Uani 1 1 d . . .
Ag4 Ag 0.12001(2) 1.28713(8) 0.27942(4) 0.0767(4) Uani 1 1 d . . .
Cu1 Cu 0.16290(2) 1.27027(8) 0.24339(4) 0.0419(3) Uani 1 1 d . . .
Cu2 Cu 0.12177(3) 1.34409(9) 0.19320(5) 0.0493(4) Uani 1 1 d . . .
P1 P 0.20541(5) 1.25530(18) 0.24893(10) 0.0414(7) Uani 1 1 d . . .
P2 P 0.22072(5) 1.31468(18) 0.34654(10) 0.0424(7) Uani 1 1 d . . .
P3 P 0.07571(6) 1.37147(19) 0.07577(11) 0.0558(9) Uani 1 1 d . . .
P4 P 0.11329(6) 1.46536(19) 0.15218(11) 0.0488(8) Uani 1 1 d . . .
P5 P 0.10601(6) 1.02049(19) 0.17946(11) 0.0528(8) Uani 1 1 d . . .
P6 P 0.07452(6) 1.10287(19) 0.09340(11) 0.0519(8) Uani 1 1 d . . .
P7 P 0.10226(6) 1.3008(2) 0.34170(11) 0.0578(9) Uani 1 1 d . . .
P8 P 0.15557(6) 1.3271(2) 0.40541(10) 0.0484(8) Uani 1 1 d . . .
Cl1 Cl 0.41447(8) 1.1727(3) 0.49369(15) 0.0829(11) Uani 1 1 d D . .
O11 O 0.4348(3) 1.2167(12) 0.5166(6) 0.194(9) Uani 1 1 d D . .
O12 O 0.4199(2) 1.1150(8) 0.4649(5) 0.142(6) Uani 1 1 d D . .
O13 O 0.4022(4) 1.1379(12) 0.5222(7) 0.219(10) Uani 1 1 d D . .
O14 O 0.3958(5) 1.2227(13) 0.4710(9) 0.282(14) Uani 1 1 d D . .
Cl2 Cl 0.0149(4) 1.1608(16) -0.1685(7) 0.283(16) Uani 0.50 1 d PD . .
O21 O 0.0393(6) 1.180(4) -0.159(2) 0.44(5) Uiso 0.50 1 d PD . .
O22 O 0.0016(10) 1.233(2) -0.1749(18) 0.30(3) Uiso 0.50 1 d PD . .
O23 O 0.0125(9) 1.118(3) -0.1303(13) 0.30(4) Uani 0.50 1 d PD . .
O24 O 0.0075(9) 1.104(2) -0.1990(13) 0.30(3) Uani 0.50 1 d PD . .
Cl3 Cl 0.2500 1.7500 0.5000 0.151(4) Uani 1 2 d SD . .
O31 O 0.2575(11) 1.6732(17) 0.5118(17) 0.22(2) Uiso 0.50 1 d PD . .
O32 O 0.2340(6) 1.777(3) 0.5226(13) 0.195(18) Uani 0.50 1 d PD . .
O33 O 0.2335(7) 1.737(2) 0.4534(8) 0.189(15) Uiso 0.50 1 d PD . .
O34 O 0.2658(11) 1.800(4) 0.4913(14) 0.40(5) Uani 0.50 1 d PD . .
N1 N 0.22652(17) 1.3041(5) 0.2952(3) 0.045(2) Uani 1 1 d . . .
H1A H 0.2406 1.3240 0.2922 0.054 Uiso 1 1 calc R . .
N2 N 0.09329(17) 1.4560(6) 0.0966(3) 0.060(3) Uani 1 1 d . . .
H2A H 0.0922 1.4974 0.0780 0.072 Uiso 1 1 calc R . .
N3 N 0.07805(16) 1.0285(6) 0.1345(3) 0.053(2) Uani 1 1 d . . .
H3A H 0.0656 0.9944 0.1327 0.063 Uiso 1 1 calc R . .
N4 N 0.12331(17) 1.3323(7) 0.3928(3) 0.063(3) Uani 1 1 d . . .
H4A H 0.1172 1.3523 0.4136 0.075 Uiso 1 1 calc R . .
N01 N 0.2845(3) 1.2870(9) 0.2915(6) 0.103(5) Uani 1 1 d . . .
N02 N 0.0535(3) 0.8560(10) 0.1052(5) 0.106(5) Uani 1 1 d . . .
C02 C 0.3208(4) 1.2868(14) 0.2518(8) 0.138(8) Uani 1 1 d . . .
C01 C 0.3004(4) 1.2872(10) 0.2744(7) 0.092(5) Uani 1 1 d . . .
C04 C 0.0351(5) 0.7079(13) 0.0832(9) 0.159(10) Uani 1 1 d . . .
C03 C 0.0455(4) 0.7922(12) 0.0955(7) 0.100(5) Uani 1 1 d . . .
C1 C 0.1531(2) 1.1749(7) 0.2847(4) 0.050(3) Uani 1 1 d . . .
C2 C 0.1591(2) 1.1197(8) 0.3123(4) 0.051(3) Uani 1 1 d . . .
C3 C 0.1675(2) 1.0496(8) 0.3433(4) 0.058(3) Uani 1 1 d . . .
C4 C 0.1864(3) 0.9970(9) 0.3377(5) 0.082(4) Uani 1 1 d . . .
H4B H 0.1936 1.0067 0.3138 0.098 Uiso 1 1 calc R . .
C5 C 0.1951(3) 0.9284(10) 0.3683(7) 0.102(6) Uani 1 1 d . . .
H5A H 0.2076 0.8922 0.3645 0.122 Uiso 1 1 calc R . .
C6 C 0.1844(4) 0.9172(12) 0.4036(7) 0.112(6) Uani 1 1 d . . .
H6A H 0.1900 0.8729 0.4241 0.135 Uiso 1 1 calc R . .
C7 C 0.1659(4) 0.9681(11) 0.4097(6) 0.101(6) Uani 1 1 d . . .
H7A H 0.1589 0.9589 0.4338 0.121 Uiso 1 1 calc R . .
C8 C 0.1577(3) 1.0338(9) 0.3795(5) 0.079(4) Uani 1 1 d . . .
H8A H 0.1450 1.0690 0.3837 0.095 Uiso 1 1 calc R . .
C11 C 0.1441(2) 1.2526(8) 0.1692(5) 0.055(3) Uani 1 1 d . . .
C12 C 0.1485(2) 1.2406(7) 0.1337(5) 0.054(3) Uani 1 1 d . . .
C13 C 0.1554(2) 1.2283(8) 0.0914(4) 0.057(3) Uani 1 1 d . . .
C14 C 0.1732(3) 1.1726(12) 0.0867(6) 0.099(6) Uani 1 1 d . . .
H14A H 0.1814 1.1393 0.1122 0.119 Uiso 1 1 calc R . .
C15 C 0.1798(4) 1.1623(14) 0.0467(8) 0.112(6) Uani 1 1 d . . .
H15A H 0.1919 1.1226 0.0450 0.135 Uiso 1 1 calc R . .
C16 C 0.1681(5) 1.2119(16) 0.0095(7) 0.125(8) Uani 1 1 d . . .
H16A H 0.1726 1.2070 -0.0178 0.150 Uiso 1 1 calc R . .
C17 C 0.1495(4) 1.2698(14) 0.0119(6) 0.116(7) Uani 1 1 d . . .
H17A H 0.1413 1.3022 -0.0140 0.139 Uiso 1 1 calc R . .
C18 C 0.1435(3) 1.2788(10) 0.0523(6) 0.088(5) Uani 1 1 d . . .
H18A H 0.1314 1.3186 0.0542 0.105 Uiso 1 1 calc R . .
C21 C 0.0907(2) 1.2796(8) 0.2045(4) 0.052(3) Uani 1 1 d . . .
C22 C 0.0712(2) 1.2510(8) 0.2016(4) 0.060(3) Uani 1 1 d . . .
C23 C 0.0461(3) 1.2170(10) 0.1993(5) 0.070(4) Uani 1 1 d . . .
C24 C 0.0238(3) 1.2625(13) 0.1807(6) 0.103(6) Uani 1 1 d . . .
H24A H 0.0249 1.3167 0.1707 0.124 Uiso 1 1 calc R . .
C25 C 0.0001(4) 1.229(2) 0.1768(8) 0.143(10) Uani 1 1 d . . .
H25A H -0.0149 1.2591 0.1626 0.172 Uiso 1 1 calc R . .
C26 C -0.0009(5) 1.151(2) 0.1944(8) 0.159(13) Uani 1 1 d . . .
H26A H -0.0168 1.1304 0.1948 0.191 Uiso 1 1 calc R . .
C27 C 0.0206(4) 1.1028(15) 0.2113(7) 0.129(8) Uani 1 1 d . . .
H27A H 0.0193 1.0484 0.2209 0.154 Uiso 1 1 calc R . .
C28 C 0.0438(3) 1.1358(12) 0.2139(6) 0.098(5) Uani 1 1 d . . .
H28A H 0.0586 1.1036 0.2256 0.117 Uiso 1 1 calc R . .
C31 C 0.1504(2) 1.3816(8) 0.2620(4) 0.058(3) Uani 1 1 d . . .
C32 C 0.1519(2) 1.4472(8) 0.2834(4) 0.053(3) Uani 1 1 d . . .
C33 C 0.1527(4) 1.5258(9) 0.3077(5) 0.087(5) Uani 1 1 d . . .
C34 C 0.1315(5) 1.5581(15) 0.3167(8) 0.168(11) Uani 1 1 d . . .
H34A H 0.1159 1.5294 0.3065 0.201 Uiso 1 1 calc R . .
C35 C 0.1325(9) 1.635(2) 0.3415(12) 0.24(2) Uani 1 1 d . . .
H35A H 0.1188 1.6582 0.3492 0.289 Uiso 1 1 calc R . .
C36 C 0.1575(8) 1.6694(18) 0.3523(10) 0.185(17) Uani 1 1 d . . .
H36A H 0.1591 1.7210 0.3670 0.222 Uiso 1 1 calc R . .
C37 C 0.1801(6) 1.6414(19) 0.3454(10) 0.166(11) Uiso 1 1 d . . .
H37A H 0.1958 1.6693 0.3557 0.200 Uiso 1 1 calc R . .
C38 C 0.1764(5) 1.5668(9) 0.3213(6) 0.131(8) Uani 1 1 d . . .
H38A H 0.1902 1.5431 0.3139 0.157 Uiso 1 1 calc R . .
C111 C 0.2148(2) 1.2935(7) 0.1994(4) 0.046(3) Uani 1 1 d . . .
C112 C 0.2347(2) 1.2594(8) 0.1860(4) 0.061(3) Uani 1 1 d . . .
H11A H 0.2444 1.2156 0.2028 0.073 Uiso 1 1 calc R . .
C113 C 0.2398(3) 1.2917(9) 0.1471(5) 0.075(4) Uani 1 1 d . . .
H11B H 0.2533 1.2690 0.1384 0.090 Uiso 1 1 calc R . .
C114 C 0.2259(3) 1.3551(10) 0.1210(5) 0.076(4) Uani 1 1 d . . .
H11C H 0.2295 1.3739 0.0944 0.091 Uiso 1 1 calc R . .
C115 C 0.2070(3) 1.3898(9) 0.1349(5) 0.070(4) Uani 1 1 d . . .
H11D H 0.1977 1.4344 0.1182 0.084 Uiso 1 1 calc R . .
C116 C 0.2012(2) 1.3602(7) 0.1732(4) 0.057(3) Uani 1 1 d . . .
H11E H 0.1880 1.3850 0.1820 0.069 Uiso 1 1 calc R . .
C121 C 0.2164(2) 1.1478(7) 0.2533(4) 0.048(3) Uani 1 1 d . . .
C122 C 0.2397(2) 1.1218(8) 0.2854(4) 0.060(3) Uani 1 1 d . . .
H12A H 0.2504 1.1610 0.3047 0.072 Uiso 1 1 calc R . .
C123 C 0.2471(3) 1.0387(8) 0.2890(5) 0.069(4) Uani 1 1 d . . .
H12B H 0.2624 1.0222 0.3109 0.083 Uiso 1 1 calc R . .
C124 C 0.2318(3) 0.9819(8) 0.2602(5) 0.069(4) Uani 1 1 d . . .
H12C H 0.2367 0.9263 0.2619 0.083 Uiso 1 1 calc R . .
C125 C 0.2089(3) 1.0064(8) 0.2287(5) 0.066(4) Uani 1 1 d . . .
H12D H 0.1985 0.9668 0.2092 0.080 Uiso 1 1 calc R . .
C126 C 0.2010(2) 1.0874(7) 0.2250(4) 0.057(3) Uani 1 1 d . . .
H12E H 0.1853 1.1022 0.2036 0.068 Uiso 1 1 calc R . .
C211 C 0.2414(2) 1.2370(7) 0.3859(4) 0.050(3) Uani 1 1 d . . .
C212 C 0.2675(2) 1.2487(9) 0.4076(4) 0.066(4) Uani 1 1 d . . .
H21A H 0.2753 1.2987 0.4039 0.080 Uiso 1 1 calc R . .
C213 C 0.2818(3) 1.1858(12) 0.4346(5) 0.088(5) Uani 1 1 d . . .
H21B H 0.2994 1.1936 0.4492 0.106 Uiso 1 1 calc R . .
C214 C 0.2707(4) 1.1125(12) 0.4403(5) 0.093(5) Uani 1 1 d . . .
H21C H 0.2805 1.0707 0.4588 0.111 Uiso 1 1 calc R . .
C215 C 0.2449(4) 1.1005(10) 0.4185(6) 0.094(5) Uani 1 1 d . . .
H21D H 0.2373 1.0502 0.4222 0.113 Uiso 1 1 calc R . .
C216 C 0.2299(3) 1.1623(8) 0.3909(5) 0.069(4) Uani 1 1 d . . .
H21E H 0.2124 1.1537 0.3760 0.083 Uiso 1 1 calc R . .
C221 C 0.2362(2) 1.4136(7) 0.3689(5) 0.054(3) Uani 1 1 d . . .
C222 C 0.2410(2) 1.4344(8) 0.4154(5) 0.067(4) Uani 1 1 d . . .
H22A H 0.2376 1.3967 0.4361 0.080 Uiso 1 1 calc R . .
C223 C 0.2510(3) 1.5114(11) 0.4304(6) 0.093(5) Uani 1 1 d . . .
H22B H 0.2537 1.5257 0.4615 0.111 Uiso 1 1 calc R . .
C224 C 0.2570(4) 1.5669(11) 0.4023(9) 0.116(7) Uani 1 1 d . . .
H22C H 0.2637 1.6187 0.4137 0.139 Uiso 1 1 calc R . .
C225 C 0.2532(4) 1.5466(12) 0.3569(9) 0.136(8) Uani 1 1 d . . .
H22D H 0.2575 1.5844 0.3371 0.163 Uiso 1 1 calc R . .
C226 C 0.2428(3) 1.4685(10) 0.3396(6) 0.101(6) Uani 1 1 d . . .
H22E H 0.2405 1.4543 0.3087 0.121 Uiso 1 1 calc R . .
C311 C 0.0425(3) 1.3977(8) 0.0700(5) 0.074(4) Uani 1 1 d . . .
C312 C 0.0246(3) 1.3359(10) 0.0691(6) 0.097(5) Uani 1 1 d . . .
H31A H 0.0302 1.2809 0.0731 0.116 Uiso 1 1 calc R . .
C313 C -0.0006(3) 1.3521(14) 0.0626(7) 0.123(7) Uani 1 1 d . . .
H31B H -0.0122 1.3083 0.0589 0.147 Uiso 1 1 calc R . .
C314 C -0.0088(4) 1.4292(16) 0.0614(12) 0.205(16) Uani 1 1 d . . .
H31C H -0.0257 1.4408 0.0607 0.246 Uiso 1 1 calc R . .
C315 C 0.0079(5) 1.4913(16) 0.0611(18) 0.37(4) Uani 1 1 d . . .
H31D H 0.0022 1.5462 0.0566 0.447 Uiso 1 1 calc R . .
C316 C 0.0337(4) 1.4725(13) 0.0676(13) 0.25(2) Uani 1 1 d . . .
H31E H 0.0452 1.5164 0.0703 0.296 Uiso 1 1 calc R . .
C321 C 0.0753(3) 1.3658(9) 0.0160(5) 0.078(4) Uani 1 1 d . . .
C322 C 0.0588(4) 1.3091(12) -0.0138(6) 0.129(8) Uani 1 1 d . . .
H32A H 0.0470 1.2794 -0.0034 0.154 Uiso 1 1 calc R . .
C323 C 0.0598(6) 1.2968(17) -0.0580(8) 0.172(12) Uani 1 1 d . . .
H32B H 0.0495 1.2561 -0.0767 0.206 Uiso 1 1 calc R . .
C324 C 0.0756(8) 1.3433(18) -0.0749(9) 0.190(15) Uani 1 1 d . . .
H32C H 0.0750 1.3362 -0.1059 0.228 Uiso 1 1 calc R . .
C325 C 0.0926(6) 1.4006(17) -0.0482(8) 0.176(11) Uani 1 1 d . . .
H32D H 0.1046 1.4288 -0.0590 0.211 Uiso 1 1 calc R . .
C326 C 0.0906(4) 1.4135(12) -0.0022(6) 0.125(7) Uani 1 1 d . . .
H32E H 0.1000 1.4564 0.0159 0.150 Uiso 1 1 calc R . .
C411 C 0.1402(2) 1.5260(7) 0.1457(4) 0.046(3) Uani 1 1 d . . .
C412 C 0.1616(2) 1.5369(8) 0.1854(4) 0.064(4) Uani 1 1 d . . .
H41A H 0.1617 1.5115 0.2132 0.077 Uiso 1 1 calc R . .
C413 C 0.1822(3) 1.5835(9) 0.1844(5) 0.073(4) Uani 1 1 d . . .
H41B H 0.1960 1.5908 0.2114 0.088 Uiso 1 1 calc R . .
C414 C 0.1826(3) 1.6200(9) 0.1432(5) 0.073(4) Uani 1 1 d . . .
H41C H 0.1969 1.6504 0.1418 0.088 Uiso 1 1 calc R . .
C415 C 0.1618(3) 1.6109(9) 0.1045(5) 0.080(4) Uani 1 1 d . . .
H41D H 0.1616 1.6371 0.0769 0.095 Uiso 1 1 calc R . .
C416 C 0.1409(3) 1.5638(9) 0.1055(4) 0.068(4) Uani 1 1 d . . .
H41E H 0.1271 1.5574 0.0784 0.082 Uiso 1 1 calc R . .
C421 C 0.0972(2) 1.5411(8) 0.1786(4) 0.057(3) Uani 1 1 d . . .
C422 C 0.0775(4) 1.5132(11) 0.1946(8) 0.129(8) Uani 1 1 d . . .
H42A H 0.0730 1.4572 0.1914 0.155 Uiso 1 1 calc R . .
C423 C 0.0644(4) 1.5659(14) 0.2151(10) 0.163(11) Uani 1 1 d . . .
H42B H 0.0519 1.5449 0.2271 0.195 Uiso 1 1 calc R . .
C424 C 0.0696(5) 1.6472(12) 0.2179(9) 0.140(9) Uani 1 1 d . . .
H42C H 0.0602 1.6830 0.2308 0.169 Uiso 1 1 calc R . .
C425 C 0.0886(4) 1.6781(9) 0.2020(7) 0.121(7) Uani 1 1 d . . .
H42D H 0.0923 1.7348 0.2039 0.146 Uiso 1 1 calc R . .
C426 C 0.1020(3) 1.6243(9) 0.1830(6) 0.090(5) Uani 1 1 d . . .
H42E H 0.1152 1.6457 0.1725 0.108 Uiso 1 1 calc R . .
C511 C 0.1264(2) 0.9529(9) 0.1573(4) 0.063(4) Uani 1 1 d . . .
C512 C 0.1451(3) 0.9869(10) 0.1412(5) 0.079(4) Uani 1 1 d . . .
H51A H 0.1482 1.0439 0.1443 0.094 Uiso 1 1 calc R . .
C513 C 0.1595(3) 0.9381(13) 0.1203(6) 0.098(5) Uani 1 1 d . . .
H51B H 0.1723 0.9621 0.1100 0.118 Uiso 1 1 calc R . .
C514 C 0.1546(4) 0.8536(12) 0.1151(6) 0.105(6) Uani 1 1 d . . .
H51C H 0.1639 0.8202 0.1008 0.126 Uiso 1 1 calc R . .
C515 C 0.1361(4) 0.8199(10) 0.1312(7) 0.109(6) Uani 1 1 d . . .
H51D H 0.1331 0.7629 0.1283 0.130 Uiso 1 1 calc R . .
C516 C 0.1221(3) 0.8670(9) 0.1511(5) 0.084(4) Uani 1 1 d . . .
H51E H 0.1092 0.8422 0.1610 0.101 Uiso 1 1 calc R . .
C521 C 0.0976(3) 0.9541(7) 0.2218(4) 0.061(3) Uani 1 1 d . . .
C522 C 0.0729(3) 0.9287(9) 0.2179(5) 0.075(4) Uani 1 1 d . . .
H52A H 0.0592 0.9460 0.1927 0.090 Uiso 1 1 calc R . .
C523 C 0.0685(3) 0.8767(10) 0.2521(7) 0.091(5) Uani 1 1 d . . .
H52B H 0.0519 0.8581 0.2492 0.109 Uiso 1 1 calc R . .
C524 C 0.0890(5) 0.8535(11) 0.2899(6) 0.108(6) Uani 1 1 d . . .
H52C H 0.0861 0.8195 0.3127 0.130 Uiso 1 1 calc R . .
C525 C 0.1134(4) 0.8796(11) 0.2943(6) 0.107(6) Uani 1 1 d . . .
H52D H 0.1270 0.8631 0.3199 0.128 Uiso 1 1 calc R . .
C526 C 0.1177(3) 0.9298(9) 0.2612(5) 0.078(4) Uani 1 1 d . . .
H52E H 0.1344 0.9485 0.2648 0.093 Uiso 1 1 calc R . .
C611 C 0.0881(2) 1.0612(8) 0.0503(4) 0.056(3) Uani 1 1 d . . .
C612 C 0.0872(2) 0.9775(8) 0.0398(5) 0.065(4) Uani 1 1 d . . .
H61A H 0.0799 0.9401 0.0557 0.078 Uiso 1 1 calc R . .
C613 C 0.0984(3) 1.1148(9) 0.0253(5) 0.077(4) Uani 1 1 d . . .
H61B H 0.0992 1.1713 0.0322 0.092 Uiso 1 1 calc R . .
C614 C 0.1076(3) 1.0868(11) -0.0095(6) 0.095(5) Uani 1 1 d . . .
H61C H 0.1142 1.1242 -0.0266 0.114 Uiso 1 1 calc R . .
C615 C 0.1072(3) 1.0041(14) -0.0188(6) 0.100(6) Uani 1 1 d . . .
H61D H 0.1137 0.9851 -0.0420 0.120 Uiso 1 1 calc R . .
C616 C 0.0974(3) 0.9489(11) 0.0049(6) 0.088(5) Uani 1 1 d . . .
H61E H 0.0973 0.8923 -0.0018 0.106 Uiso 1 1 calc R . .
C621 C 0.0400(2) 1.0981(7) 0.0638(4) 0.058(3) Uani 1 1 d . . .
C622 C 0.0307(3) 1.1062(9) 0.0162(5) 0.080(4) Uani 1 1 d . . .
H62A H 0.0420 1.1087 -0.0015 0.096 Uiso 1 1 calc R . .
C623 C 0.0039(3) 1.1105(12) -0.0055(6) 0.103(6) Uani 1 1 d . . .
H62B H -0.0026 1.1129 -0.0379 0.124 Uiso 1 1 calc R . .
C624 C -0.0124(3) 1.1114(12) 0.0199(7) 0.107(6) Uani 1 1 d . . .
H62C H -0.0300 1.1191 0.0053 0.129 Uiso 1 1 calc R . .
C625 C -0.0034(3) 1.1009(14) 0.0665(7) 0.125(7) Uani 1 1 d . . .
H62D H -0.0148 1.0957 0.0838 0.150 Uiso 1 1 calc R . .
C626 C 0.0231(3) 1.0981(11) 0.0885(5) 0.092(5) Uani 1 1 d . . .
H62E H 0.0294 1.0961 0.1209 0.111 Uiso 1 1 calc R . .
C711 C 0.0879(2) 1.2044(9) 0.3535(4) 0.065(4) Uani 1 1 d . . .
C712 C 0.0751(3) 1.2010(11) 0.3864(5) 0.086(5) Uani 1 1 d . . .
H71A H 0.0732 1.2486 0.4026 0.103 Uiso 1 1 calc R . .
C713 C 0.0650(3) 1.1252(17) 0.3950(7) 0.120(7) Uani 1 1 d . . .
H71B H 0.0570 1.1221 0.4181 0.143 Uiso 1 1 calc R . .
C714 C 0.0664(4) 1.0562(15) 0.3705(9) 0.126(8) Uani 1 1 d . . .
H71C H 0.0585 1.0072 0.3753 0.151 Uiso 1 1 calc R . .
C715 C 0.0793(4) 1.0588(11) 0.3395(8) 0.112(6) Uani 1 1 d . . .
H71D H 0.0811 1.0106 0.3237 0.134 Uiso 1 1 calc R . .
C716 C 0.0900(3) 1.1321(10) 0.3307(6) 0.085(4) Uani 1 1 d . . .
H71E H 0.0988 1.1327 0.3087 0.102 Uiso 1 1 calc R . .
C721 C 0.0759(3) 1.3736(9) 0.3313(5) 0.073(4) Uani 1 1 d . . .
C722 C 0.0737(5) 1.4346(16) 0.3590(10) 0.24(2) Uani 1 1 d . . .
H72A H 0.0863 1.4406 0.3877 0.292 Uiso 1 1 calc R . .
C723 C 0.0530(6) 1.4906(19) 0.3468(11) 0.28(2) Uani 1 1 d . . .
H72B H 0.0534 1.5385 0.3644 0.330 Uiso 1 1 calc R . .
C724 C 0.0324(4) 1.4741(15) 0.3092(9) 0.146(9) Uani 1 1 d . . .
H72C H 0.0173 1.5050 0.3028 0.176 Uiso 1 1 calc R . .
C725 C 0.0346(4) 1.4168(17) 0.2840(8) 0.157(10) Uani 1 1 d . . .
H72D H 0.0215 1.4086 0.2561 0.189 Uiso 1 1 calc R . .
C726 C 0.0550(3) 1.3649(13) 0.2948(6) 0.122(7) Uani 1 1 d . . .
H72E H 0.0543 1.3197 0.2752 0.146 Uiso 1 1 calc R . .
C821 C 0.1659(2) 1.2425(8) 0.4472(4) 0.052(3) Uani 1 1 d . . .
C822 C 0.1908(3) 1.2135(9) 0.4565(5) 0.073(4) Uani 1 1 d . . .
H82A H 0.2016 1.2380 0.4415 0.088 Uiso 1 1 calc R . .
C823 C 0.2000(3) 1.1497(10) 0.4870(5) 0.089(5) Uani 1 1 d . . .
H82B H 0.2170 1.1320 0.4929 0.106 Uiso 1 1 calc R . .
C824 C 0.1845(4) 1.1114(11) 0.5091(6) 0.100(6) Uani 1 1 d . . .
H82C H 0.1907 1.0676 0.5297 0.120 Uiso 1 1 calc R . .
C825 C 0.1603(4) 1.1390(11) 0.5001(5) 0.093(5) Uani 1 1 d . . .
H82D H 0.1496 1.1134 0.5150 0.112 Uiso 1 1 calc R . .
C826 C 0.1503(3) 1.2041(10) 0.4695(5) 0.080(4) Uani 1 1 d . . .
H82E H 0.1333 1.2215 0.4641 0.096 Uiso 1 1 calc R . .
C811 C 0.1660(2) 1.4198(7) 0.4405(4) 0.047(3) Uani 1 1 d . . .
C812 C 0.1580(2) 1.4371(8) 0.4788(4) 0.063(3) Uani 1 1 d . . .
H81A H 0.1467 1.4010 0.4868 0.075 Uiso 1 1 calc R . .
C813 C 0.1667(3) 1.5084(10) 0.5055(5) 0.080(4) Uani 1 1 d . . .
H81B H 0.1610 1.5204 0.5309 0.096 Uiso 1 1 calc R . .
C814 C 0.1838(3) 1.5608(8) 0.4940(5) 0.069(4) Uani 1 1 d . . .
H81C H 0.1902 1.6077 0.5121 0.083 Uiso 1 1 calc R . .
C815 C 0.1914(3) 1.5435(9) 0.4563(6) 0.083(4) Uani 1 1 d . . .
H81D H 0.2026 1.5797 0.4483 0.100 Uiso 1 1 calc R . .
C816 C 0.1829(2) 1.4740(8) 0.4295(4) 0.061(3) Uani 1 1 d . . .
H81E H 0.1885 1.4634 0.4039 0.073 Uiso 1 1 calc R . .

loop_
_atom_site_aniso_label
_atom_site_aniso_U_11
_atom_site_aniso_U_22
_atom_site_aniso_U_33
_atom_site_aniso_U_23
_atom_site_aniso_U_13
_atom_site_aniso_U_12
Ag1 0.0662(6) 0.0431(5) 0.0543(6) -0.0029(4) 0.0065(5) -0.0042(4)
Ag2 0.0668(6) 0.0517(6) 0.0615(7) -0.0070(5) 0.0070(5) -0.0141(5)
Ag3 0.0465(5) 0.0673(6) 0.0402(5) 0.0002(4) 0.0136(4) 0.0025(4)
Ag4 0.0656(7) 0.1168(10) 0.0484(6) -0.0098(6) 0.0186(5) -0.0124(6)
Cu1 0.0390(7) 0.0451(8) 0.0380(8) -0.0056(6) 0.0065(6) 0.0019(6)
Cu2 0.0488(8) 0.0452(8) 0.0462(8) 0.0028(7) 0.0032(6) 0.0020(6)
P1 0.0437(16) 0.0397(17) 0.0390(16) -0.0020(13) 0.0102(13) 0.0031(13)
P2 0.0437(16) 0.0425(17) 0.0392(17) -0.0001(13) 0.0101(13) 0.0002(13)
P3 0.0593(19) 0.0431(18) 0.051(2) 0.0017(15) -0.0042(15) -0.0034(15)
P4 0.0483(17) 0.0423(18) 0.0501(19) -0.0027(14) 0.0070(14) -0.0034(14)
P5 0.0525(18) 0.0428(18) 0.055(2) 0.0005(15) 0.0056(15) -0.0040(14)
P6 0.0496(18) 0.0447(18) 0.054(2) -0.0049(15) 0.0052(14) -0.0037(14)
P7 0.0469(18) 0.076(2) 0.0444(19) -0.0094(17) 0.0052(14) -0.0042(17)
P8 0.0436(16) 0.064(2) 0.0363(17) -0.0038(14) 0.0099(13) -0.0027(14)
Cl1 0.075(2) 0.078(3) 0.091(3) -0.021(2) 0.019(2) 0.001(2)
O11 0.108(10) 0.28(2) 0.221(18) -0.166(16) 0.086(11) -0.080(12)
O12 0.131(10) 0.128(11) 0.186(14) -0.095(10) 0.078(10) -0.029(8)
O13 0.30(2) 0.208(19) 0.24(2) -0.067(17) 0.21(2) -0.095(18)
O14 0.28(3) 0.19(2) 0.30(3) -0.04(2) -0.03(2) 0.12(2)
Cl2 0.171(17) 0.48(5) 0.166(18) -0.15(2) 0.006(13) 0.05(2)
O23 0.31(6) 0.46(9) 0.22(5) -0.13(6) 0.20(5) -0.06(6)
O24 0.25(5) 0.34(7) 0.28(6) 0.09(6) 0.04(5) -0.07(5)
Cl3 0.170(8) 0.106(6) 0.220(11) -0.074(7) 0.122(8) -0.040(6)
O32 0.18(3) 0.27(4) 0.20(4) -0.13(3) 0.15(3) -0.02(3)
O34 0.45(8) 0.62(11) 0.27(5) -0.27(7) 0.28(6) -0.48(9)
N1 0.052(5) 0.045(6) 0.038(5) -0.009(4) 0.014(4) -0.007(4)
N2 0.058(6) 0.045(6) 0.064(7) 0.010(5) 0.000(5) -0.001(5)
N3 0.043(5) 0.046(6) 0.064(7) 0.007(5) 0.009(5) -0.005(4)
N4 0.047(6) 0.090(8) 0.051(6) -0.020(6) 0.014(5) -0.004(5)
N01 0.064(9) 0.085(10) 0.148(14) 0.018(9) 0.013(9) -0.002(8)
N02 0.116(12) 0.093(11) 0.087(10) -0.009(9) 0.001(8) -0.020(9)
C02 0.137(17) 0.150(19) 0.16(2) -0.021(16) 0.098(16) 0.000(15)
C01 0.078(12) 0.051(9) 0.127(16) 0.007(9) 0.004(11) -0.005(9)
C04 0.20(2) 0.081(14) 0.19(2) -0.017(15) 0.046(19) -0.047(15)
C03 0.111(14) 0.089(14) 0.101(14) -0.001(11) 0.032(11) 0.003(11)
C1 0.055(7) 0.043(7) 0.044(7) 0.005(6) 0.006(6) 0.009(6)
C2 0.051(7) 0.055(8) 0.049(8) -0.005(7) 0.020(6) -0.005(6)
C3 0.064(8) 0.047(8) 0.055(8) 0.004(6) 0.009(6) -0.007(6)
C4 0.107(12) 0.057(9) 0.083(11) 0.021(8) 0.031(9) 0.007(9)
C5 0.114(14) 0.065(11) 0.121(15) 0.022(10) 0.027(12) 0.033(9)
C6 0.161(19) 0.087(14) 0.083(13) 0.030(11) 0.030(13) -0.008(13)
C7 0.151(17) 0.075(12) 0.092(13) 0.034(10) 0.059(12) -0.002(11)
C8 0.094(11) 0.071(10) 0.070(10) 0.015(8) 0.022(8) -0.012(8)
C11 0.059(8) 0.056(8) 0.061(9) -0.001(7) 0.033(7) -0.004(6)
C12 0.037(6) 0.047(7) 0.066(9) -0.001(6) -0.001(6) -0.008(5)
C13 0.069(8) 0.074(9) 0.034(7) -0.011(6) 0.023(6) -0.023(7)
C14 0.078(10) 0.148(16) 0.080(12) -0.030(11) 0.039(9) 0.001(11)
C15 0.111(14) 0.141(18) 0.108(16) -0.026(14) 0.067(13) 0.003(13)
C16 0.16(2) 0.16(2) 0.089(15) -0.050(15) 0.092(16) -0.053(17)
C17 0.161(19) 0.146(18) 0.059(11) -0.020(11) 0.062(12) -0.065(15)
C18 0.117(13) 0.073(10) 0.090(12) -0.013(9) 0.058(10) -0.023(9)
C21 0.047(7) 0.055(8) 0.047(7) -0.010(6) 0.006(6) -0.002(6)
C22 0.051(8) 0.063(9) 0.062(9) -0.014(7) 0.013(6) -0.011(7)
C23 0.061(9) 0.092(11) 0.061(9) -0.021(8) 0.023(7) -0.012(8)
C24 0.058(10) 0.150(17) 0.097(13) -0.001(12) 0.017(9) 0.004(11)
C25 0.059(12) 0.27(3) 0.091(16) 0.008(18) 0.005(10) -0.016(16)
C26 0.082(15) 0.31(4) 0.084(16) -0.01(2) 0.029(12) -0.07(2)
C27 0.113(16) 0.16(2) 0.114(16) 0.006(14) 0.033(13) -0.070(16)
C28 0.099(13) 0.118(15) 0.077(11) -0.018(10) 0.027(9) -0.039(11)
C31 0.066(8) 0.045(8) 0.054(8) 0.002(6) 0.005(6) -0.008(6)
C32 0.071(8) 0.051(8) 0.034(7) 0.020(6) 0.010(6) 0.005(6)
C33 0.139(15) 0.037(9) 0.070(10) -0.002(7) 0.009(10) 0.010(9)
C34 0.17(2) 0.16(2) 0.14(2) -0.059(17) 0.008(16) 0.087(19)
C35 0.34(5) 0.17(3) 0.19(3) -0.06(3) 0.05(4) 0.15(3)
C36 0.30(5) 0.11(2) 0.11(2) -0.036(15) 0.02(3) 0.00(3)
C38 0.26(3) 0.027(9) 0.097(14) -0.019(8) 0.042(15) -0.016(12)
C111 0.062(7) 0.040(7) 0.037(6) 0.002(5) 0.014(5) -0.004(6)
C112 0.071(8) 0.062(8) 0.056(8) -0.001(7) 0.028(7) 0.010(7)
C113 0.085(10) 0.081(11) 0.078(10) -0.015(9) 0.052(9) -0.012(9)
C114 0.097(11) 0.079(11) 0.053(9) 0.004(8) 0.023(8) -0.006(9)
C115 0.083(10) 0.066(9) 0.061(9) 0.018(7) 0.022(8) -0.015(8)
C116 0.067(8) 0.054(8) 0.051(8) 0.006(6) 0.018(6) -0.002(6)
C121 0.059(7) 0.044(7) 0.039(7) 0.000(5) 0.013(6) 0.005(6)
C122 0.066(8) 0.046(8) 0.063(9) -0.006(6) 0.014(7) -0.005(6)
C123 0.070(9) 0.058(9) 0.076(10) 0.016(7) 0.019(7) 0.027(7)
C124 0.082(10) 0.034(7) 0.098(11) -0.015(7) 0.039(9) 0.007(7)
C125 0.083(10) 0.047(8) 0.065(9) -0.004(7) 0.015(7) 0.002(7)
C126 0.070(8) 0.035(7) 0.055(8) -0.003(6) 0.006(6) 0.007(6)
C211 0.052(7) 0.048(8) 0.056(8) -0.006(6) 0.024(6) 0.008(6)
C212 0.052(8) 0.090(10) 0.053(8) -0.008(7) 0.010(6) 0.013(7)
C213 0.075(10) 0.106(14) 0.062(10) -0.004(9) -0.011(8) 0.048(10)
C214 0.117(15) 0.088(13) 0.064(10) 0.020(9) 0.016(10) 0.045(11)
C215 0.116(14) 0.061(10) 0.101(13) 0.025(9) 0.027(11) 0.013(10)
C216 0.070(9) 0.062(9) 0.077(10) 0.020(7) 0.026(7) 0.010(7)
C221 0.041(6) 0.049(8) 0.076(9) -0.014(7) 0.025(6) -0.007(6)
C222 0.077(9) 0.060(9) 0.064(9) -0.022(7) 0.024(7) 0.002(7)
C223 0.100(12) 0.073(11) 0.096(13) -0.058(10) 0.018(10) -0.001(9)
C224 0.146(17) 0.059(12) 0.15(2) -0.040(13) 0.066(16) -0.026(11)
C225 0.18(2) 0.087(14) 0.16(2) -0.028(14) 0.087(18) -0.061(14)
C226 0.143(15) 0.068(11) 0.098(13) -0.021(9) 0.049(11) -0.045(10)
C311 0.062(8) 0.052(9) 0.085(10) 0.009(7) -0.013(7) 0.011(7)
C312 0.069(10) 0.068(11) 0.148(16) 0.018(10) 0.024(10) 0.001(8)
C313 0.052(10) 0.121(17) 0.17(2) 0.022(14) 0.005(11) -0.008(10)
C314 0.064(13) 0.105(18) 0.42(5) 0.00(2) 0.043(19) 0.020(13)
C315 0.071(16) 0.090(18) 0.90(11) -0.07(4) 0.07(3) -0.006(15)
C316 0.065(13) 0.072(15) 0.57(6) -0.01(2) 0.05(2) -0.010(11)
C321 0.111(12) 0.053(9) 0.061(9) 0.011(7) 0.014(8) -0.006(8)
C322 0.175(19) 0.138(17) 0.047(10) -0.036(11) -0.004(11) -0.056(15)
C323 0.25(3) 0.14(2) 0.087(19) -0.029(16) -0.005(18) -0.05(2)
C324 0.33(5) 0.12(2) 0.079(17) 0.004(16) 0.02(2) -0.03(2)
C325 0.28(3) 0.17(2) 0.087(16) -0.003(17) 0.063(19) -0.07(2)
C326 0.21(2) 0.090(13) 0.060(12) 0.004(10) 0.025(13) -0.016(14)
C411 0.052(7) 0.040(7) 0.041(7) 0.001(5) 0.007(5) 0.000(5)
C412 0.068(8) 0.070(9) 0.056(8) 0.012(7) 0.020(7) -0.018(7)
C413 0.067(9) 0.091(11) 0.057(9) 0.013(8) 0.012(7) -0.007(8)
C414 0.056(8) 0.074(10) 0.094(12) -0.020(9) 0.030(8) -0.024(7)
C415 0.082(10) 0.085(11) 0.082(11) -0.012(9) 0.040(9) -0.026(9)
C416 0.074(9) 0.078(10) 0.047(8) 0.001(7) 0.010(7) -0.008(8)
C421 0.063(8) 0.053(8) 0.058(8) -0.006(6) 0.024(6) -0.001(6)
C422 0.142(16) 0.068(11) 0.22(2) -0.037(13) 0.125(18) -0.007(11)
C423 0.16(2) 0.108(17) 0.29(3) 0.005(19) 0.17(2) 0.030(15)
C424 0.19(2) 0.062(13) 0.22(3) -0.005(14) 0.15(2) 0.008(13)
C425 0.19(2) 0.033(9) 0.18(2) -0.023(10) 0.109(17) -0.004(11)
C426 0.128(14) 0.045(9) 0.120(14) -0.002(8) 0.071(11) 0.002(9)
C511 0.056(8) 0.068(9) 0.057(8) -0.016(7) 0.008(6) 0.008(7)
C512 0.067(9) 0.081(11) 0.090(11) -0.022(9) 0.028(8) -0.012(8)
C513 0.090(12) 0.129(17) 0.081(12) -0.025(11) 0.035(9) 0.003(11)
C514 0.155(18) 0.085(14) 0.080(12) -0.005(10) 0.046(12) 0.040(13)
C515 0.166(19) 0.047(10) 0.127(16) -0.005(10) 0.066(15) 0.031(11)
C516 0.110(12) 0.063(10) 0.081(11) 0.001(8) 0.033(9) 0.016(9)
C521 0.089(10) 0.043(7) 0.054(8) -0.013(6) 0.027(7) -0.010(7)
C522 0.088(11) 0.063(9) 0.079(10) 0.005(8) 0.031(8) -0.006(8)
C523 0.103(13) 0.066(10) 0.118(15) -0.012(10) 0.055(12) -0.025(9)
C524 0.19(2) 0.074(12) 0.074(13) 0.007(10) 0.053(15) 0.007(14)
C525 0.141(17) 0.088(13) 0.079(13) 0.029(10) 0.015(12) 0.024(12)
C526 0.089(10) 0.072(10) 0.056(9) 0.015(8) -0.002(8) 0.013(8)
C611 0.059(8) 0.056(8) 0.048(8) -0.011(6) 0.008(6) -0.003(6)
C612 0.068(8) 0.058(9) 0.064(9) -0.008(7) 0.013(7) -0.008(7)
C613 0.085(10) 0.052(9) 0.099(12) -0.024(8) 0.037(9) -0.019(8)
C614 0.096(12) 0.087(13) 0.116(14) -0.031(11) 0.052(11) -0.027(10)
C615 0.099(13) 0.137(18) 0.074(12) -0.024(12) 0.042(10) -0.006(12)
C616 0.094(11) 0.077(11) 0.095(13) -0.023(10) 0.032(10) 0.000(9)
C621 0.058(8) 0.051(8) 0.056(8) -0.012(6) 0.005(7) -0.006(6)
C622 0.066(9) 0.084(11) 0.074(11) -0.001(8) 0.000(8) -0.004(8)
C623 0.060(10) 0.142(16) 0.087(12) -0.011(11) -0.006(9) 0.007(10)
C624 0.056(10) 0.141(17) 0.105(15) -0.004(13) -0.002(10) 0.003(10)
C625 0.056(10) 0.21(2) 0.103(15) -0.006(15) 0.013(10) 0.004(12)
C626 0.084(11) 0.128(15) 0.064(10) -0.015(10) 0.022(9) -0.004(10)
C711 0.050(7) 0.090(11) 0.050(8) -0.005(7) 0.009(6) 0.007(7)
C712 0.062(9) 0.114(14) 0.077(11) 0.002(10) 0.016(8) -0.001(9)
C713 0.082(12) 0.18(2) 0.093(15) 0.022(15) 0.020(10) -0.055(15)
C714 0.103(16) 0.122(19) 0.13(2) 0.032(16) 0.009(14) -0.043(14)
C715 0.127(16) 0.061(12) 0.140(19) -0.003(11) 0.031(14) -0.025(11)
C716 0.083(10) 0.085(12) 0.088(11) -0.024(9) 0.030(9) -0.008(9)
C721 0.068(9) 0.086(11) 0.048(8) -0.018(7) -0.005(7) 0.004(8)
C722 0.20(3) 0.20(3) 0.22(3) -0.13(2) -0.11(2) 0.14(2)
C723 0.23(3) 0.23(3) 0.25(3) -0.16(3) -0.10(3) 0.16(3)
C724 0.092(15) 0.15(2) 0.18(2) -0.035(18) 0.016(15) 0.060(14)
C725 0.093(15) 0.21(3) 0.14(2) -0.024(19) -0.006(13) 0.091(17)
C726 0.080(11) 0.151(18) 0.108(14) -0.046(13) -0.009(10) 0.039(12)
C821 0.050(7) 0.065(8) 0.039(7) -0.010(6) 0.010(5) -0.012(6)
C822 0.081(10) 0.088(11) 0.054(9) 0.010(8) 0.026(7) 0.006(8)
C823 0.099(12) 0.085(11) 0.077(11) 0.025(9) 0.019(9) 0.024(10)
C824 0.126(16) 0.092(13) 0.064(11) 0.018(9) 0.002(11) -0.015(12)
C825 0.104(13) 0.107(14) 0.065(10) 0.023(10) 0.019(9) -0.034(11)
C826 0.066(9) 0.094(12) 0.086(11) 0.005(9) 0.033(8) 0.000(8)
C811 0.055(7) 0.054(7) 0.025(6) -0.001(5) 0.001(5) 0.002(6)
C812 0.065(8) 0.068(9) 0.055(8) -0.010(7) 0.019(7) -0.013(7)
C813 0.079(10) 0.092(12) 0.078(11) -0.021(9) 0.039(8) -0.005(9)
C814 0.062(9) 0.057(9) 0.077(10) -0.010(7) 0.004(7) 0.004(7)
C815 0.084(10) 0.071(10) 0.098(13) -0.011(9) 0.034(9) -0.019(8)
C816 0.080(9) 0.060(8) 0.046(8) -0.005(6) 0.027(7) -0.014(7)

loop_
_atom_type_symbol
_atom_type_description
_atom_type_scat_dispersion_real
_atom_type_scat_dispersion_imag
_atom_type_scat_source
C C 0.0033 0.0016 'International Tables Vol C Tables 4.2.6.8 and 6.1.1.4'
H H 0.0000 0.0000 'International Tables Vol C Tables 4.2.6.8 and 6.1.1.4'
N N 0.0061 0.0033 'International Tables Vol C Tables 4.2.6.8 and 6.1.1.4'
O O 0.0106 0.0060 'International Tables Vol C Tables 4.2.6.8 and 6.1.1.4'
P P 0.1023 0.0942 'International Tables Vol C Tables 4.2.6.8 and 6.1.1.4'
Cl Cl 0.1484 0.1585 'International Tables Vol C Tables 4.2.6.8 and 6.1.1.4'
Cu Cu 0.3201 1.2651 'International Tables Vol C Tables 4.2.6.8 and 6.1.1.4'
Ag Ag -0.8971 1.1015 'International Tables Vol C Tables 4.2.6.8 and 6.1.1.4'

loop_
_geom_angle_atom_site_label_1
_geom_angle_atom_site_label_2
_geom_angle_atom_site_label_3
_geom_angle
_geom_angle_site_symmetry_1
_geom_angle_site_symmetry_3
_geom_angle_publ_flag
P6 Ag1 P3 123.29(11) . . ?
P6 Ag1 C21 116.4(3) . . ?
P3 Ag1 C21 104.6(3) . . ?
P6 Ag1 Cu2 149.07(9) . . ?
P3 Ag1 Cu2 87.62(8) . . ?
C21 Ag1 Cu2 45.6(3) . . ?
P6 Ag1 Ag2 85.57(8) . . ?
P3 Ag1 Ag2 151.06(8) . . ?
C21 Ag1 Ag2 58.0(3) . . ?
Cu2 Ag1 Ag2 63.60(4) . . ?
C1 Ag2 C11 97.6(4) . . ?
C1 Ag2 P5 123.9(3) . . ?
C11 Ag2 P5 128.9(3) . . ?
C1 Ag2 Cu1 48.7(3) . . ?
C11 Ag2 Cu1 49.3(3) . . ?
P5 Ag2 Cu1 159.56(9) . . ?
C1 Ag2 Ag1 142.8(3) . . ?
C11 Ag2 Ag1 61.2(3) . . ?
P5 Ag2 Ag1 91.56(8) . . ?
Cu1 Ag2 Ag1 101.41(4) . . ?
C1 Ag2 Cu2 88.9(3) . . ?
C11 Ag2 Cu2 44.2(3) . . ?
P5 Ag2 Cu2 145.36(9) . . ?
Cu1 Ag2 Cu2 51.68(4) . . ?
Ag1 Ag2 Cu2 54.37(3) . . ?
C1 Ag2 Ag4 52.2(3) . . ?
C11 Ag2 Ag4 90.9(3) . . ?
P5 Ag2 Ag4 136.89(9) . . ?
Cu1 Ag2 Ag4 58.11(4) . . ?
Ag1 Ag2 Ag4 95.30(4) . . ?
Cu2 Ag2 Ag4 52.99(4) . . ?
P8 Ag3 P2 126.42(10) . . ?
P8 Ag3 C31 116.8(3) . . ?
P2 Ag3 C31 104.9(3) . . ?
P8 Ag3 Cu1 144.99(8) . . ?
P2 Ag3 Cu1 88.55(7) . . ?
C31 Ag3 Cu1 43.7(3) . . ?
P8 Ag3 Ag4 86.16(7) . . ?
P2 Ag3 Ag4 147.40(8) . . ?
C31 Ag3 Ag4 50.8(3) . . ?
Cu1 Ag3 Ag4 58.94(4) . . ?
C21 Ag4 P7 116.5(3) . . ?
C21 Ag4 C31 97.6(4) . . ?
P7 Ag4 C31 125.9(3) . . ?
C21 Ag4 C1 106.7(4) . . ?
P7 Ag4 C1 118.3(3) . . ?
C31 Ag4 C1 86.5(4) . . ?
C21 Ag4 Cu2 47.5(3) . . ?
P7 Ag4 Cu2 148.01(10) . . ?
C31 Ag4 Cu2 50.9(3) . . ?
C1 Ag4 Cu2 93.7(3) . . ?
C21 Ag4 Cu1 91.3(3) . . ?
P7 Ag4 Cu1 152.16(9) . . ?
C31 Ag4 Cu1 44.6(3) . . ?
C1 Ag4 Cu1 46.2(3) . . ?
Cu2 Ag4 Cu1 54.04(4) . . ?
C21 Ag4 Ag3 149.0(3) . . ?
P7 Ag4 Ag3 93.90(8) . . ?
C31 Ag4 Ag3 56.6(3) . . ?
C1 Ag4 Ag3 59.3(3) . . ?
Cu2 Ag4 Ag3 103.13(5) . . ?
Cu1 Ag4 Ag3 58.60(4) . . ?
C21 Ag4 Ag2 58.5(3) . . ?
P7 Ag4 Ag2 139.14(10) . . ?
C31 Ag4 Ag2 93.9(3) . . ?
C1 Ag4 Ag2 48.1(3) . . ?
Cu2 Ag4 Ag2 63.02(4) . . ?
Cu1 Ag4 Ag2 54.28(4) . . ?
Ag3 Ag4 Ag2 102.74(4) . . ?
C31 Cu1 C1 107.4(5) . . ?
C31 Cu1 C11 107.8(5) . . ?
C1 Cu1 C11 112.5(4) . . ?
C31 Cu1 P1 119.2(3) . . ?
C1 Cu1 P1 108.2(3) . . ?
C11 Cu1 P1 101.9(3) . . ?
C31 Cu1 Cu2 57.1(3) . . ?
C1 Cu1 Cu2 110.0(3) . . ?
C11 Cu1 Cu2 53.6(3) . . ?
P1 Cu1 Cu2 140.46(10) . . ?
C31 Cu1 Ag2 115.8(3) . . ?
C1 Cu1 Ag2 56.4(3) . . ?
C11 Cu1 Ag2 56.7(3) . . ?
P1 Cu1 Ag2 124.88(9) . . ?
Cu2 Cu1 Ag2 71.31(5) . . ?
C31 Cu1 Ag3 61.3(3) . . ?
C1 Cu1 Ag3 64.7(3) . . ?
C11 Cu1 Ag3 164.7(3) . . ?
P1 Cu1 Ag3 93.14(8) . . ?
Cu2 Cu1 Ag3 112.08(6) . . ?
Ag2 Cu1 Ag3 116.40(5) . . ?
C31 Cu1 Ag4 55.8(3) . . ?
C1 Cu1 Ag4 58.0(3) . . ?
C11 Cu1 Ag4 102.8(3) . . ?
P1 Cu1 Ag4 154.98(9) . . ?
Cu2 Cu1 Ag4 61.13(5) . . ?
Ag2 Cu1 Ag4 67.61(4) . . ?
Ag3 Cu1 Ag4 62.46(4) . . ?
C21 Cu2 C11 106.5(4) . . ?
C21 Cu2 C31 110.2(4) . . ?
C11 Cu2 C31 100.8(5) . . ?
C21 Cu2 P4 118.1(3) . . ?
C11 Cu2 P4 116.0(3) . . ?
C31 Cu2 P4 103.7(3) . . ?
C21 Cu2 Cu1 106.0(3) . . ?
C11 Cu2 Cu1 53.7(4) . . ?
C31 Cu2 Cu1 49.8(3) . . ?
P4 Cu2 Cu1 135.01(10) . . ?
C21 Cu2 Ag4 54.9(3) . . ?
C11 Cu2 Ag4 105.9(3) . . ?
C31 Cu2 Ag4 56.2(3) . . ?
P4 Cu2 Ag4 136.73(10) . . ?
Cu1 Cu2 Ag4 64.83(5) . . ?
C21 Cu2 Ag1 60.7(3) . . ?
C11 Cu2 Ag1 67.8(3) . . ?
C31 Cu2 Ag1 160.0(3) . . ?
P4 Cu2 Ag1 96.11(9) . . ?
Cu1 Cu2 Ag1 113.22(6) . . ?
Ag4 Cu2 Ag1 109.66(6) . . ?
C21 Cu2 Ag2 60.4(3) . . ?
C11 Cu2 Ag2 50.2(3) . . ?
C31 Cu2 Ag2 98.0(3) . . ?
P4 Cu2 Ag2 156.58(10) . . ?
Cu1 Cu2 Ag2 57.02(4) . . ?
Ag4 Cu2 Ag2 63.99(4) . . ?
Ag1 Cu2 Ag2 62.03(4) . . ?
N1 P1 C121 104.7(5) . . ?
N1 P1 C111 103.1(5) . . ?
C121 P1 C111 102.1(5) . . ?
N1 P1 Cu1 115.2(3) . . ?
C121 P1 Cu1 114.1(4) . . ?
C111 P1 Cu1 116.0(4) . . ?
N1 P2 C221 103.3(5) . . ?
N1 P2 C211 105.8(5) . . ?
C221 P2 C211 103.2(6) . . ?
N1 P2 Ag3 114.0(3) . . ?
C221 P2 Ag3 114.0(4) . . ?
C211 P2 Ag3 115.1(4) . . ?
N2 P3 C321 104.2(6) . . ?
N2 P3 C311 106.7(6) . . ?
C321 P3 C311 102.4(7) . . ?
N2 P3 Ag1 114.8(3) . . ?
C321 P3 Ag1 114.7(5) . . ?
C311 P3 Ag1 112.9(5) . . ?
N2 P4 C421 104.0(5) . . ?
N2 P4 C411 103.5(5) . . ?
C421 P4 C411 101.7(5) . . ?
N2 P4 Cu2 114.8(4) . . ?
C421 P4 Cu2 112.2(4) . . ?
C411 P4 Cu2 118.7(4) . . ?
N3 P5 C511 104.5(5) . . ?
N3 P5 C521 104.2(6) . . ?
C511 P5 C521 102.7(6) . . ?
N3 P5 Ag2 113.7(3) . . ?
C511 P5 Ag2 113.9(5) . . ?
C521 P5 Ag2 116.4(4) . . ?
N3 P6 C611 106.6(6) . . ?
N3 P6 C621 101.3(5) . . ?
C611 P6 C621 102.9(6) . . ?
N3 P6 Ag1 116.3(4) . . ?
C611 P6 Ag1 114.0(4) . . ?
C621 P6 Ag1 114.2(4) . . ?
N4 P7 C721 104.1(6) . . ?
N4 P7 C711 106.9(6) . . ?
C721 P7 C711 102.6(7) . . ?
N4 P7 Ag4 114.9(4) . . ?
C721 P7 Ag4 114.8(5) . . ?
C711 P7 Ag4 112.4(5) . . ?
N4 P8 C811 102.0(5) . . ?
N4 P8 C821 105.8(5) . . ?
C811 P8 C821 103.6(5) . . ?
N4 P8 Ag3 118.7(4) . . ?
C811 P8 Ag3 115.4(4) . . ?
C821 P8 Ag3 109.9(4) . . ?
O14 Cl1 O11 109.7(14) . . ?
O14 Cl1 O13 97.3(15) . . ?
O11 Cl1 O13 112.8(12) . . ?
O14 Cl1 O12 111.8(12) . . ?
O11 Cl1 O12 112.6(8) . . ?
O13 Cl1 O12 111.7(10) . . ?
O24 Cl2 O21 113(3) . . ?
O24 Cl2 O22 119(3) . . ?
O21 Cl2 O22 107(3) . . ?
O24 Cl2 O23 99(2) . . ?
O21 Cl2 O23 107(3) . . ?
O22 Cl2 O23 111(2) . . ?
O34 Cl3 O34 180(4) . 7_586 ?
O34 Cl3 O31 118(3) . . ?
O34 Cl3 O31 62(3) 7_586 . ?
O34 Cl3 O31 62(3) . 7_586 ?
O34 Cl3 O31 118(3) 7_586 7_586 ?
O31 Cl3 O31 180.00(2) . 7_586 ?
O34 Cl3 O32 60(2) . 7_586 ?
O34 Cl3 O32 120(2) 7_586 7_586 ?
O31 Cl3 O32 69(2) . 7_586 ?
O31 Cl3 O32 111(2) 7_586 7_586 ?
O34 Cl3 O32 120(2) . . ?
O34 Cl3 O32 60(2) 7_586 . ?
O31 Cl3 O32 111(2) . . ?
O31 Cl3 O32 69(2) 7_586 . ?
O32 Cl3 O32 180.0(18) 7_586 . ?
O34 Cl3 O33 81(2) . 7_586 ?
O34 Cl3 O33 99(2) 7_586 7_586 ?
O31 Cl3 O33 79(2) . 7_586 ?
O31 Cl3 O33 101(2) 7_586 7_586 ?
O32 Cl3 O33 103.6(18) 7_586 7_586 ?
O32 Cl3 O33 76.4(18) . 7_586 ?
O34 Cl3 O33 99(2) . . ?
O34 Cl3 O33 81(2) 7_586 . ?
O31 Cl3 O33 101(2) . . ?
O31 Cl3 O33 79(2) 7_586 . ?
O32 Cl3 O33 76.4(18) 7_586 . ?
O32 Cl3 O33 103.6(18) . . ?
O33 Cl3 O33 180(3) 7_586 . ?
Cl3 O31 O34 57.4(19) . 7_586 ?
Cl3 O31 O32 56.1(14) . 7_586 ?
O34 O31 O32 106(3) 7_586 7_586 ?
Cl3 O31 O33 53.2(14) . 7_586 ?
O34 O31 O33 82(2) 7_586 7_586 ?
O32 O31 O33 83(2) 7_586 7_586 ?
O34 O32 Cl3 57.4(14) 7_586 . ?
O34 O32 O31 105(2) 7_586 7_586 ?
Cl3 O32 O31 55.1(13) . 7_586 ?
O34 O32 O33 84(3) 7_586 7_586 ?
Cl3 O32 O33 54.4(12) . 7_586 ?
O31 O32 O33 82(2) 7_586 7_586 ?
Cl3 O33 O32 49.2(10) . 7_586 ?
Cl3 O33 O31 47.4(12) . 7_586 ?
O32 O33 O31 78.0(17) 7_586 7_586 ?
Cl3 O33 O34 45.2(11) . 7_586 ?
O32 O33 O34 81(2) 7_586 7_586 ?
O31 O33 O34 78.1(17) 7_586 7_586 ?
Cl3 O34 O32 62.5(17) . 7_586 ?
Cl3 O34 O31 61.1(16) . 7_586 ?
O32 O34 O31 113(3) 7_586 7_586 ?
Cl3 O34 O33 53.4(14) . 7_586 ?
O32 O34 O33 89(3) 7_586 7_586 ?
O31 O34 O33 85(2) 7_586 7_586 ?
P2 N1 P1 122.0(5) . . ?
P3 N2 P4 124.1(6) . . ?
P6 N3 P5 120.6(5) . . ?
P8 N4 P7 124.1(6) . . ?
N01 C01 C02 179(2) . . ?
N02 C03 C04 179(2) . . ?
C2 C1 Cu1 150.8(10) . . ?
C2 C1 Ag2 121.7(9) . . ?
Cu1 C1 Ag2 74.9(4) . . ?
C2 C1 Ag4 127.9(10) . . ?
Cu1 C1 Ag4 75.8(4) . . ?
Ag2 C1 Ag4 79.6(3) . . ?
C1 C2 C3 175.3(13) . . ?
C8 C3 C4 118.0(13) . . ?
C8 C3 C2 122.2(13) . . ?
C4 C3 C2 119.8(12) . . ?
C3 C4 C5 120.5(15) . . ?
C6 C5 C4 117.9(16) . . ?
C7 C6 C5 122.5(17) . . ?
C6 C7 C8 118.6(16) . . ?
C7 C8 C3 122.5(16) . . ?
C12 C11 Cu2 134.7(11) . . ?
C12 C11 Cu1 142.3(10) . . ?
Cu2 C11 Cu1 72.7(4) . . ?
C12 C11 Ag2 124.5(10) . . ?
Cu2 C11 Ag2 85.7(4) . . ?
Cu1 C11 Ag2 74.0(4) . . ?
C11 C12 C13 176.5(12) . . ?
C14 C13 C18 116.7(13) . . ?
C14 C13 C12 124.6(13) . . ?
C18 C13 C12 118.6(13) . . ?
C13 C14 C15 124.1(18) . . ?
C16 C15 C14 118.2(19) . . ?
C15 C16 C17 120.7(17) . . ?
C18 C17 C16 120(2) . . ?
C17 C18 C13 120.6(17) . . ?
C22 C21 Cu2 165.6(12) . . ?
C22 C21 Ag4 116.2(11) . . ?
Cu2 C21 Ag4 77.6(4) . . ?
C22 C21 Ag1 96.1(9) . . ?
Cu2 C21 Ag1 73.6(4) . . ?
Ag4 C21 Ag1 138.7(5) . . ?
C21 C22 C23 177.5(14) . . ?
C24 C23 C28 118.1(15) . . ?
C24 C23 C22 121.3(15) . . ?
C28 C23 C22 120.6(14) . . ?
C25 C24 C23 121(2) . . ?
C24 C25 C26 118(2) . . ?
C27 C26 C25 122(2) . . ?
C28 C27 C26 119(2) . . ?
C27 C28 C23 121(2) . . ?
C32 C31 Cu1 156.7(11) . . ?
C32 C31 Cu2 129.0(10) . . ?
Cu1 C31 Cu2 73.1(4) . . ?
C32 C31 Ag4 111.5(10) . . ?
Cu1 C31 Ag4 79.7(4) . . ?
Cu2 C31 Ag4 73.0(4) . . ?
C32 C31 Ag3 88.7(8) . . ?
Cu1 C31 Ag3 75.0(4) . . ?
Cu2 C31 Ag3 136.4(6) . . ?
Ag4 C31 Ag3 72.6(3) . . ?
C31 C32 C33 177.7(15) . . ?
C34 C33 C38 121.7(17) . . ?
C34 C33 C32 122.3(18) . . ?
C38 C33 C32 116.1(16) . . ?
C33 C34 C35 122(3) . . ?
C36 C35 C34 110(3) . . ?
C37 C36 C35 132(3) . . ?
C38 C37 C36 111(3) . . ?
C37 C38 C33 122(2) . . ?
C112 C111 C116 117.7(11) . . ?
C112 C111 P1 123.2(9) . . ?
C116 C111 P1 119.1(9) . . ?
C111 C112 C113 118.7(12) . . ?
C114 C113 C112 123.1(13) . . ?
C115 C114 C113 118.2(14) . . ?
C114 C115 C116 120.8(14) . . ?
C115 C116 C111 121.5(12) . . ?
C126 C121 C122 117.6(11) . . ?
C126 C121 P1 119.7(8) . . ?
C122 C121 P1 122.7(9) . . ?
C123 C122 C121 121.2(12) . . ?
C124 C123 C122 119.5(12) . . ?
C123 C124 C125 119.9(12) . . ?
C126 C125 C124 121.7(12) . . ?
C125 C126 C121 120.1(12) . . ?
C212 C211 C216 120.3(12) . . ?
C212 C211 P2 123.1(10) . . ?
C216 C211 P2 116.5(9) . . ?
C211 C212 C213 119.4(14) . . ?
C214 C213 C212 121.0(15) . . ?
C213 C214 C215 119.6(14) . . ?
C214 C215 C216 121.0(15) . . ?
C211 C216 C215 118.7(14) . . ?
C226 C221 C222 119.4(12) . . ?
C226 C221 P2 120.3(11) . . ?
C222 C221 P2 120.3(10) . . ?
C223 C222 C221 119.0(15) . . ?
C224 C223 C222 122.8(16) . . ?
C223 C224 C225 119.1(17) . . ?
C224 C225 C226 120.2(19) . . ?
C221 C226 C225 119.4(17) . . ?
C316 C311 C312 114.8(16) . . ?
C316 C311 P3 124.5(14) . . ?
C312 C311 P3 120.6(11) . . ?
C313 C312 C311 122.8(16) . . ?
C314 C313 C312 120.6(19) . . ?
C313 C314 C315 118(2) . . ?
C314 C315 C316 119(2) . . ?
C311 C316 C315 124(2) . . ?
C326 C321 C322 117.5(16) . . ?
C326 C321 P3 123.7(12) . . ?
C322 C321 P3 118.8(13) . . ?
C323 C322 C321 121(2) . . ?
C324 C323 C322 121(2) . . ?
C323 C324 C325 123(3) . . ?
C324 C325 C326 115(2) . . ?
C321 C326 C325 122.9(19) . . ?
C416 C411 C412 117.4(11) . . ?
C416 C411 P4 125.2(9) . . ?
C412 C411 P4 117.4(9) . . ?
C413 C412 C411 121.6(12) . . ?
C412 C413 C414 119.8(13) . . ?
C415 C414 C413 119.0(13) . . ?
C414 C415 C416 121.2(14) . . ?
C411 C416 C415 120.9(13) . . ?
C426 C421 C422 115.8(13) . . ?
C426 C421 P4 126.3(11) . . ?
C422 C421 P4 117.9(10) . . ?
C423 C422 C421 121.7(17) . . ?
C424 C423 C422 120.3(19) . . ?
C423 C424 C425 120.3(18) . . ?
C424 C425 C426 118.8(15) . . ?
C421 C426 C425 123.1(15) . . ?
C512 C511 C516 117.4(13) . . ?
C512 C511 P5 119.8(11) . . ?
C516 C511 P5 122.4(12) . . ?
C511 C512 C513 121.4(15) . . ?
C514 C513 C512 119.3(17) . . ?
C515 C514 C513 119.3(16) . . ?
C516 C515 C514 121.6(17) . . ?
C515 C516 C511 121.0(16) . . ?
C522 C521 C526 118.6(13) . . ?
C522 C521 P5 124.2(11) . . ?
C526 C521 P5 117.2(11) . . ?
C521 C522 C523 119.9(15) . . ?
C524 C523 C522 119.4(16) . . ?
C525 C524 C523 121.0(17) . . ?
C524 C525 C526 119.8(17) . . ?
C525 C526 C521 121.3(16) . . ?
C613 C611 C612 118.5(12) . . ?
C613 C611 P6 119.3(10) . . ?
C612 C611 P6 122.1(11) . . ?
C611 C612 C616 119.7(13) . . ?
C614 C613 C611 121.5(14) . . ?
C615 C614 C613 119.4(16) . . ?
C616 C615 C614 121.3(16) . . ?
C615 C616 C612 119.4(15) . . ?
C626 C621 C622 119.0(13) . . ?
C626 C621 P6 120.4(11) . . ?
C622 C621 P6 120.0(11) . . ?
C621 C622 C623 119.1(15) . . ?
C624 C623 C622 120.8(17) . . ?
C623 C624 C625 120.0(16) . . ?
C624 C625 C626 119.5(17) . . ?
C621 C626 C625 121.2(15) . . ?
C716 C711 C712 117.6(15) . . ?
C716 C711 P7 121.1(11) . . ?
C712 C711 P7 121.2(12) . . ?
C711 C712 C713 119.1(18) . . ?
C714 C713 C712 122(2) . . ?
C715 C714 C713 119(2) . . ?
C714 C715 C716 121(2) . . ?
C711 C716 C715 121.6(16) . . ?
C722 C721 C726 112.4(16) . . ?
C722 C721 P7 126.7(12) . . ?
C726 C721 P7 120.8(12) . . ?
C721 C722 C723 122(2) . . ?
C724 C723 C722 119(2) . . ?
C725 C724 C723 117(2) . . ?
C724 C725 C726 123(2) . . ?
C721 C726 C725 124.8(19) . . ?
C826 C821 C822 117.8(13) . . ?
C826 C821 P8 124.5(10) . . ?
C822 C821 P8 117.7(10) . . ?
C823 C822 C821 121.6(14) . . ?
C822 C823 C824 120.7(16) . . ?
C825 C824 C823 118.1(16) . . ?
C824 C825 C826 122.8(15) . . ?
C821 C826 C825 119.1(14) . . ?
C816 C811 C812 118.6(11) . . ?
C816 C811 P8 119.3(9) . . ?
C812 C811 P8 122.0(9) . . ?
C811 C812 C813 120.5(12) . . ?
C814 C813 C812 119.5(13) . . ?
C815 C814 C813 119.4(13) . . ?
C814 C815 C816 121.9(14) . . ?
C815 C816 C811 120.1(12) . . ?

loop_
_geom_bond_atom_site_label_1
_geom_bond_atom_site_label_2
_geom_bond_distance
_geom_bond_site_symmetry_2
_geom_bond_publ_flag
Ag1 P6 2.460(3) . ?
Ag1 P3 2.482(3) . ?
Ag1 C21 2.563(12) . ?
Ag1 Cu2 2.8194(16) . ?
Ag1 Ag2 3.0638(14) . ?
Ag2 C1 2.373(11) . ?
Ag2 C11 2.393(12) . ?
Ag2 P5 2.402(3) . ?
Ag2 Cu1 2.7514(15) . ?
Ag2 Cu2 3.1071(17) . ?
Ag2 Ag4 3.1336(15) . ?
Ag3 P8 2.481(3) . ?
Ag3 P2 2.487(3) . ?
Ag3 C31 2.604(12) . ?
Ag3 Cu1 2.8673(15) . ?
Ag3 Ag4 2.9783(13) . ?
Ag4 C21 2.331(11) . ?
Ag4 P7 2.372(3) . ?
Ag4 C31 2.418(12) . ?
Ag4 C1 2.519(11) . ?
Ag4 Cu2 2.7841(18) . ?
Ag4 Cu1 2.8774(16) . ?
Cu1 C31 2.053(14) . ?
Cu1 C1 2.142(12) . ?
Cu1 C11 2.172(14) . ?
Cu1 P1 2.283(3) . ?
Cu1 Cu2 2.5733(18) . ?
Cu2 C21 2.101(13) . ?
Cu2 C11 2.171(13) . ?
Cu2 C31 2.258(12) . ?
Cu2 P4 2.277(3) . ?
P1 N1 1.701(9) . ?
P1 C121 1.819(11) . ?
P1 C111 1.826(11) . ?
P2 N1 1.681(9) . ?
P2 C221 1.829(12) . ?
P2 C211 1.847(12) . ?
P3 N2 1.668(10) . ?
P3 C321 1.798(15) . ?
P3 C311 1.813(14) . ?
P4 N2 1.701(10) . ?
P4 C421 1.821(12) . ?
P4 C411 1.821(11) . ?
P5 N3 1.703(9) . ?
P5 C511 1.822(13) . ?
P5 C521 1.825(13) . ?
P6 N3 1.688(10) . ?
P6 C611 1.811(13) . ?
P6 C621 1.820(12) . ?
P7 N4 1.689(10) . ?
P7 C721 1.803(14) . ?
P7 C711 1.817(15) . ?
P8 N4 1.681(9) . ?
P8 C811 1.813(11) . ?
P8 C821 1.819(13) . ?
Cl1 O14 1.312(17) . ?
Cl1 O11 1.316(13) . ?
Cl1 O13 1.363(14) . ?
Cl1 O12 1.365(10) . ?
Cl2 O24 1.27(2) . ?
Cl2 O21 1.31(2) . ?
Cl2 O22 1.351(19) . ?
Cl2 O23 1.38(2) . ?
Cl3 O34 1.26(2) . ?
Cl3 O34 1.26(2) 7_586 ?
Cl3 O31 1.31(2) . ?
Cl3 O31 1.31(2) 7_586 ?
Cl3 O32 1.330(16) 7_586 ?
Cl3 O32 1.330(16) . ?
Cl3 O33 1.43(2) 7_586 ?
Cl3 O33 1.43(2) . ?
O31 O34 1.32(5) 7_586 ?
O31 O32 1.49(4) 7_586 ?
O31 O33 1.76(4) 7_586 ?
O32 O34 1.30(5) 7_586 ?
O32 O31 1.49(4) 7_586 ?
O32 O33 1.71(4) 7_586 ?
O33 O32 1.71(4) 7_586 ?
O33 O31 1.76(4) 7_586 ?
O33 O34 1.76(4) 7_586 ?
O34 O32 1.30(5) 7_586 ?
O34 O31 1.32(5) 7_586 ?
O34 O33 1.76(4) 7_586 ?
N01 C01 1.14(2) . ?
N02 C03 1.12(2) . ?
C02 C01 1.47(3) . ?
C04 C03 1.47(3) . ?
C1 C2 1.192(15) . ?
C2 C3 1.443(17) . ?
C3 C8 1.379(18) . ?
C3 C4 1.383(18) . ?
C4 C5 1.42(2) . ?
C5 C6 1.38(2) . ?
C6 C7 1.35(2) . ?
C7 C8 1.38(2) . ?
C11 C12 1.178(16) . ?
C12 C13 1.451(18) . ?
C13 C14 1.360(19) . ?
C13 C18 1.41(2) . ?
C14 C15 1.37(2) . ?
C15 C16 1.36(3) . ?
C16 C17 1.39(3) . ?
C17 C18 1.36(2) . ?
C21 C22 1.133(15) . ?
C22 C23 1.457(19) . ?
C23 C24 1.38(2) . ?
C23 C28 1.39(2) . ?
C24 C25 1.37(2) . ?
C25 C26 1.37(3) . ?
C26 C27 1.37(3) . ?
C27 C28 1.35(2) . ?
C31 C32 1.225(16) . ?
C32 C33 1.453(19) . ?
C33 C34 1.37(3) . ?
C33 C38 1.39(3) . ?
C34 C35 1.43(3) . ?
C35 C36 1.41(5) . ?
C36 C37 1.39(4) . ?
C37 C38 1.38(3) . ?
C111 C112 1.381(16) . ?
C111 C116 1.398(16) . ?
C112 C113 1.388(18) . ?
C113 C114 1.364(19) . ?
C114 C115 1.347(19) . ?
C115 C116 1.374(17) . ?
C121 C126 1.390(15) . ?
C121 C122 1.400(16) . ?
C122 C123 1.389(17) . ?
C123 C124 1.353(18) . ?
C124 C125 1.372(18) . ?
C125 C126 1.363(16) . ?
C211 C212 1.380(16) . ?
C211 C216 1.384(17) . ?
C212 C213 1.381(19) . ?
C213 C214 1.36(2) . ?
C214 C215 1.37(2) . ?
C215 C216 1.388(19) . ?
C221 C226 1.372(19) . ?
C221 C222 1.384(17) . ?
C222 C223 1.369(19) . ?
C223 C224 1.34(2) . ?
C224 C225 1.36(3) . ?
C225 C226 1.41(2) . ?
C311 C316 1.29(2) . ?
C311 C312 1.385(19) . ?
C312 C313 1.35(2) . ?
C313 C314 1.32(3) . ?
C314 C315 1.35(3) . ?
C315 C316 1.39(3) . ?
C321 C326 1.36(2) . ?
C321 C322 1.40(2) . ?
C322 C323 1.36(3) . ?
C323 C324 1.36(4) . ?
C324 C325 1.38(3) . ?
C325 C326 1.44(3) . ?
C411 C416 1.368(16) . ?
C411 C412 1.399(16) . ?
C412 C413 1.360(17) . ?
C413 C414 1.380(18) . ?
C414 C415 1.361(19) . ?
C415 C416 1.372(18) . ?
C421 C426 1.362(18) . ?
C421 C422 1.380(19) . ?
C422 C423 1.37(2) . ?
C423 C424 1.33(3) . ?
C424 C425 1.36(2) . ?
C425 C426 1.37(2) . ?
C511 C512 1.366(18) . ?
C511 C516 1.404(19) . ?
C512 C513 1.39(2) . ?
C513 C514 1.38(2) . ?
C514 C515 1.36(2) . ?
C515 C516 1.34(2) . ?
C521 C522 1.377(18) . ?
C521 C526 1.398(18) . ?
C522 C523 1.40(2) . ?
C523 C524 1.38(2) . ?
C524 C525 1.36(2) . ?
C525 C526 1.36(2) . ?
C611 C613 1.372(18) . ?
C611 C612 1.378(17) . ?
C612 C616 1.408(19) . ?
C613 C614 1.37(2) . ?
C614 C615 1.36(2) . ?
C615 C616 1.35(2) . ?
C621 C626 1.348(18) . ?
C621 C622 1.371(18) . ?
C622 C623 1.405(19) . ?
C623 C624 1.34(2) . ?
C624 C625 1.35(2) . ?
C625 C626 1.39(2) . ?
C711 C716 1.371(19) . ?
C711 C712 1.379(19) . ?
C712 C713 1.39(2) . ?
C713 C714 1.35(3) . ?
C714 C715 1.33(3) . ?
C715 C716 1.38(2) . ?
C721 C722 1.32(2) . ?
C721 C726 1.325(19) . ?
C722 C723 1.40(3) . ?
C723 C724 1.35(3) . ?
C724 C725 1.22(3) . ?
C725 C726 1.35(2) . ?
C821 C826 1.381(17) . ?
C821 C822 1.382(17) . ?
C822 C823 1.366(19) . ?
C823 C824 1.37(2) . ?
C824 C825 1.34(2) . ?
C825 C826 1.39(2) . ?
C811 C816 1.381(16) . ?
C811 C812 1.381(16) . ?
C812 C813 1.397(18) . ?
C813 C814 1.380(19) . ?
C814 C815 1.351(19) . ?
C815 C816 1.371(18) . ?
